data_2240555
loop_
_publ_author_name
'Parimala, Sowmianarayanan'
'Selvam, Parasuraman'

_publ_section_title
;
 Crystal structure of
 (2-formylphenolato-\k^2^<i>O</i>,<i>O</i>')oxido(2-{[(2-oxidoethyl)imino]methyl}phenolato-\k^3^<i>O</i>,<i>N</i>,<i>O</i>')vanadium(V)
;
_journal_issue 5
_journal_name_full 'Acta Crystallographica Section E'
_journal_page_first m104
_journal_page_last m105
_journal_paper_doi 10.1107/S2056989015006477
_journal_volume 71
_journal_year 2015
_chemical_formula_iupac '[V (C9 H9 N O2) (C7 H5 O2) O]'
_chemical_formula_moiety 'C16 H14 N O5 V'
_chemical_formula_sum 'C16 H14 N O5 V'
_chemical_formula_weight 351.22
_chemical_name_systematic
(2-formylphenolato-\k^2^<i>O</i>,<i>O</i>')oxido(2-{[(2-oxidoethyl)imino]methyl}phenolato-\k^3^<i>O</i>,<i>N</i>,<i>O</i>')vanadium(V)
_space_group_crystal_system monoclinic
_space_group_IT_number 14
_space_group_name_Hall '-P 2ybc'
_space_group_name_H-M_alt 'P 1 21/c 1'
_symmetry_space_group_name_Hall '-P 2ybc'
_symmetry_space_group_name_H-M 'P 1 21/c 1'
_atom_sites_solution_hydrogens geom
_audit_creation_method SHELXL-2014/6
_cell_angle_alpha 90
_cell_angle_beta 95.126(3)
_cell_angle_gamma 90
_cell_formula_units_Z 4
_cell_length_a 6.6915(2)
_cell_length_b 7.6542(4)
_cell_length_c 29.1847(9)
_cell_measurement_reflns_used 7573
_cell_measurement_temperature 293(2)
_cell_measurement_theta_max 29.88
_cell_measurement_theta_min 2.80
_cell_volume 1488.81(10)
_computing_cell_refinement
;
APEX2 and SAINT (Bruker, 2004)
;
_computing_data_collection
;
APEX2 (Bruker, 2004)
;
_computing_data_reduction
;
SAINT and XPREP (Bruker, 2004)
;
_computing_molecular_graphics
;
ORTEP-3 for Windows (Farrugia, 2012) and Mercury
(Macrae <i>et al.</i>,  2006)
;
_computing_publication_material
;
SHELXL2014/7 (Sheldrick, 2015)
;
_computing_structure_refinement
;
SHELXL2014/7 (Sheldrick, 2015)
;
_computing_structure_solution
;
SIR92 (Altomare <i>et al.</i>,  1993)
;
_diffrn_ambient_temperature 293(2)
_diffrn_measured_fraction_theta_full 0.999
_diffrn_measured_fraction_theta_max 0.999
_diffrn_measurement_device_type 'Bruker Kappa APEXII CCD'
_diffrn_measurement_method '\w and \f scan'
_diffrn_radiation_source 'fine-focus sealed tube'
_diffrn_radiation_type MoK\a
_diffrn_radiation_wavelength 0.71073
_diffrn_reflns_av_R_equivalents 0.0253
_diffrn_reflns_limit_h_max 8
_diffrn_reflns_limit_h_min -8
_diffrn_reflns_limit_k_max 9
_diffrn_reflns_limit_k_min -9
_diffrn_reflns_limit_l_max 37
_diffrn_reflns_limit_l_min -37
_diffrn_reflns_number 18824
_diffrn_reflns_theta_full 26.000
_diffrn_reflns_theta_max 26.996
_diffrn_reflns_theta_min 2.752
_exptl_absorpt_coefficient_mu 0.692
_exptl_absorpt_correction_T_max 0.8799
_exptl_absorpt_correction_T_min 0.8458
_exptl_absorpt_correction_type multi-scan
_exptl_absorpt_process_details
;
(SADABS; Bruker, 2004)
;
_exptl_crystal_colour black
_exptl_crystal_density_diffrn 1.567
_exptl_crystal_description blocks
_exptl_crystal_F_000 720
_exptl_crystal_size_max 0.250
_exptl_crystal_size_mid 0.250
_exptl_crystal_size_min 0.200
_refine_diff_density_max 0.291
_refine_diff_density_min -0.352
_refine_ls_extinction_method none
_refine_ls_goodness_of_fit_ref 1.219
_refine_ls_hydrogen_treatment constr
_refine_ls_matrix_type full
_refine_ls_number_parameters 290
_refine_ls_number_reflns 3249
_refine_ls_number_restraints 143
_refine_ls_restrained_S_all 1.196
_refine_ls_R_factor_all 0.0503
_refine_ls_R_factor_gt 0.0442
_refine_ls_shift/su_max 0.001
_refine_ls_shift/su_mean 0.000
_refine_ls_structure_factor_coef Fsqd
_refine_ls_weighting_details 'w=1/[\s^2^(Fo^2^)+(0.0298P)^2^+1.4780P] where P=(Fo^2^+2Fc^2^)/3'
_refine_ls_weighting_scheme calc
_refine_ls_wR_factor_gt 0.0986
_refine_ls_wR_factor_ref 0.1015
_reflns_number_gt 2918
_reflns_number_total 3249
_reflns_threshold_expression 'I > 2\s(I)'
_cod_data_source_file bg2547sup1.cf
_cod_data_source_block I
_cod_database_code 2240555
_cod_database_fobs_code 2240555
_shelx_space_group_comment
;
The symmetry employed for this shelxl refinement is uniquely defined
by the following loop, which should always be used as a source of
symmetry information in preference to the above space-group names.
They are only intended as comments.
;
_shelx_estimated_absorpt_t_min 0.846
_shelx_estimated_absorpt_t_max 0.874
_shelxl_version_number 2014/6

loop_
_space_group_symop_operation_xyz
'x, y, z'
'-x, y+1/2, -z+1/2'
'-x, -y, -z'
'x, -y-1/2, z-1/2'

loop_
_atom_site_type_symbol
_atom_site_label
_atom_site_fract_x
_atom_site_fract_y
_atom_site_fract_z
_atom_site_U_iso_or_equiv
_atom_site_adp_type
_atom_site_calc_flag
_atom_site_occupancy
_atom_site_disorder_assembly
_atom_site_disorder_group
V V1 0.26635(5) 0.25635(6) 0.12647(2) 0.02941(13) Uani d 1 . .
N N1 0.5270(3) 0.2221(3) 0.17101(7) 0.0309(4) Uani d 1 . .
O O1 0.1761(2) 0.3678(2) 0.17886(5) 0.0335(4) Uani d 1 . .
O O2 0.4526(3) 0.2057(3) 0.08602(6) 0.0441(5) Uani d 1 . .
O O5 0.1870(3) 0.0660(3) 0.13678(7) 0.0430(4) Uani d 1 . .
C C1 0.1947(3) 0.3159(3) 0.22234(8) 0.0283(5) Uani d 1 . .
C C2 0.0450(4) 0.3559(3) 0.25122(9) 0.0353(5) Uani d 1 . .
H H2 -0.0677 0.4184 0.2398 0.042 Uiso calc 1 . .
C C3 0.0638(4) 0.3033(4) 0.29651(9) 0.0430(6) Uani d 1 . .
H H3 -0.0391 0.3274 0.3150 0.052 Uiso calc 1 . .
C C4 0.2328(5) 0.2150(4) 0.31514(9) 0.0450(7) Uani d 1 . .
H H4 0.2430 0.1793 0.3457 0.054 Uiso calc 1 . .
C C5 0.3843(4) 0.1810(4) 0.28796(9) 0.0392(6) Uani d 1 . .
H H5 0.5002 0.1259 0.3006 0.047 Uiso calc 1 . .
C C6 0.3684(3) 0.2278(3) 0.24135(8) 0.0315(5) Uani d 1 . .
C C7 0.5346(3) 0.1987(3) 0.21439(9) 0.0334(5) Uani d 1 . .
H H7 0.6550 0.1606 0.2295 0.040 Uiso calc 1 . .
C C8 0.7059(4) 0.1994(4) 0.14621(10) 0.0395(6) Uani d 1 . .
H H8A 0.8031 0.1246 0.1633 0.047 Uiso calc 1 . .
H H8B 0.7682 0.3111 0.1409 0.047 Uiso calc 1 . .
C C9 0.6286(4) 0.1157(4) 0.10163(10) 0.0438(6) Uani d 1 . .
H H9A 0.7273 0.1248 0.0793 0.053 Uiso calc 1 . .
H H9B 0.5998 -0.0069 0.1063 0.053 Uiso calc 1 . .
O O3 0.0652(12) 0.3279(8) 0.0824(4) 0.0280(19) Uani d 0.55(2) A 1
O O4 0.3721(14) 0.5368(8) 0.1196(5) 0.035(2) Uani d 0.55(2) A 1
C C10 0.2794(14) 0.6543(7) 0.0990(4) 0.0368(19) Uani d 0.55(2) A 1
H H10 0.3396 0.7639 0.1000 0.044 Uiso calc 0.55(2) A 1
C C11 0.0863(13) 0.6404(7) 0.0732(3) 0.0310(16) Uani d 0.55(2) A 1
C C12 0.0013(15) 0.7914(8) 0.0525(3) 0.043(2) Uani d 0.55(2) A 1
H H12 0.0660 0.8983 0.0572 0.052 Uiso calc 0.55(2) A 1
C C13 -0.1765(14) 0.7829(11) 0.0252(3) 0.044(2) Uani d 0.55(2) A 1
H H13 -0.2320 0.8833 0.0114 0.053 Uiso calc 0.55(2) A 1
C C14 -0.2714(11) 0.6253(12) 0.0186(3) 0.0386(18) Uani d 0.55(2) A 1
H H14 -0.3922 0.6200 0.0002 0.046 Uiso calc 0.55(2) A 1
C C15 -0.1924(9) 0.4741(11) 0.0386(3) 0.0338(17) Uani d 0.55(2) A 1
H H15 -0.2611 0.3690 0.0340 0.041 Uiso calc 0.55(2) A 1
C C16 -0.0087(11) 0.4785(8) 0.0657(4) 0.0262(16) Uani d 0.55(2) A 1
O O3' 0.0547(14) 0.3519(9) 0.0891(5) 0.028(2) Uani d 0.45(2) A 2
O O4' 0.4058(16) 0.5227(10) 0.1170(6) 0.039(3) Uani d 0.45(2) A 2
C C10' 0.3244(16) 0.6488(8) 0.0978(5) 0.041(3) Uani d 0.45(2) A 2
H H10' 0.3946 0.7538 0.1001 0.050 Uiso calc 0.45(2) A 2
C C11' 0.1309(15) 0.6516(8) 0.0720(5) 0.037(2) Uani d 0.45(2) A 2
C C12' 0.0638(18) 0.8090(8) 0.0514(4) 0.043(2) Uani d 0.45(2) A 2
H H12' 0.1444 0.9080 0.0547 0.052 Uiso calc 0.45(2) A 2
C C13' -0.1199(18) 0.8183(11) 0.0266(4) 0.045(2) Uani d 0.45(2) A 2
H H13' -0.1619 0.9218 0.0121 0.054 Uiso calc 0.45(2) A 2
C C14' -0.2409(14) 0.6738(14) 0.0234(4) 0.043(2) Uani d 0.45(2) A 2
H H14' -0.3661 0.6809 0.0069 0.052 Uiso calc 0.45(2) A 2
C C15' -0.1817(13) 0.5178(13) 0.0441(4) 0.039(2) Uani d 0.45(2) A 2
H H15' -0.2659 0.4211 0.0410 0.047 Uiso calc 0.45(2) A 2
C C16' 0.0050(13) 0.5050(10) 0.0697(5) 0.031(2) Uani d 0.45(2) A 2

loop_
_atom_site_aniso_label
_atom_site_aniso_U_11
_atom_site_aniso_U_22
_atom_site_aniso_U_33
_atom_site_aniso_U_12
_atom_site_aniso_U_13
_atom_site_aniso_U_23
V1 0.0230(2) 0.0370(2) 0.0279(2) -0.00340(17) 0.00052(14) 0.00299(17)
N1 0.0210(9) 0.0339(11) 0.0381(11) 0.0003(8) 0.0031(8) 0.0045(9)
O1 0.0282(8) 0.0432(10) 0.0289(8) 0.0098(7) 0.0016(6) 0.0045(7)
O2 0.0359(9) 0.0629(13) 0.0347(9) 0.0014(9) 0.0096(8) -0.0020(9)
O5 0.0384(10) 0.0422(11) 0.0479(11) -0.0069(8) 0.0020(8) 0.0045(9)
C1 0.0277(11) 0.0292(11) 0.0275(11) -0.0026(9) -0.0002(9) -0.0030(9)
C2 0.0324(13) 0.0342(13) 0.0398(13) 0.0035(10) 0.0056(10) -0.0041(11)
C3 0.0520(16) 0.0416(15) 0.0376(14) -0.0031(13) 0.0153(12) -0.0097(12)
C4 0.0621(18) 0.0452(16) 0.0273(12) -0.0051(14) 0.0025(12) -0.0001(11)
C5 0.0418(14) 0.0405(14) 0.0336(13) 0.0004(12) -0.0058(11) 0.0037(11)
C6 0.0299(11) 0.0329(13) 0.0306(12) -0.0031(10) -0.0024(9) 0.0016(10)
C7 0.0226(11) 0.0355(13) 0.0407(13) 0.0017(9) -0.0057(9) 0.0059(11)
C8 0.0230(11) 0.0460(15) 0.0508(16) 0.0018(11) 0.0102(10) 0.0048(12)
C9 0.0386(14) 0.0441(15) 0.0513(16) 0.0002(12) 0.0186(12) -0.0007(13)
O3 0.030(3) 0.036(2) 0.017(3) -0.0034(18) -0.002(2) -0.002(2)
O4 0.026(3) 0.040(3) 0.036(3) -0.007(2) -0.003(3) -0.002(2)
C10 0.034(3) 0.038(3) 0.037(3) -0.0057(17) -0.005(3) -0.004(2)
C11 0.031(3) 0.037(2) 0.024(3) -0.0048(15) 0.000(2) -0.0031(16)
C12 0.042(4) 0.036(3) 0.048(3) -0.007(2) -0.013(3) 0.000(2)
C13 0.041(4) 0.038(3) 0.048(3) -0.004(2) -0.014(3) 0.000(2)
C14 0.040(3) 0.040(3) 0.033(3) -0.005(2) -0.012(2) 0.000(2)
C15 0.032(2) 0.039(3) 0.028(3) -0.0076(19) -0.0067(19) 0.001(3)
C16 0.028(2) 0.035(2) 0.015(3) -0.0042(15) 0.0015(18) -0.0029(19)
O3' 0.026(3) 0.035(3) 0.022(4) -0.005(2) 0.001(2) -0.002(3)
O4' 0.029(4) 0.048(4) 0.039(4) -0.009(3) 0.005(3) 0.003(3)
C10' 0.037(4) 0.045(4) 0.041(4) -0.011(2) -0.001(3) 0.000(3)
C11' 0.038(3) 0.039(3) 0.034(4) -0.008(2) 0.003(3) -0.002(2)
C12' 0.048(4) 0.038(3) 0.042(4) -0.009(2) -0.005(4) -0.001(3)
C13' 0.049(4) 0.039(3) 0.046(4) -0.008(3) -0.007(3) -0.004(3)
C14' 0.040(4) 0.039(3) 0.048(5) -0.004(3) -0.013(3) -0.001(3)
C15' 0.040(3) 0.038(3) 0.037(4) -0.003(2) -0.008(3) -0.004(3)
C16' 0.034(3) 0.037(3) 0.020(4) -0.0031(19) 0.001(2) -0.001(3)

loop_
_atom_type_symbol
_atom_type_description
_atom_type_scat_dispersion_real
_atom_type_scat_dispersion_imag
_atom_type_scat_source
C C 0.0033 0.0016 'International Tables Vol C Tables 4.2.6.8 and 6.1.1.4'
H H 0.0000 0.0000 'International Tables Vol C Tables 4.2.6.8 and 6.1.1.4'
N N 0.0061 0.0033 'International Tables Vol C Tables 4.2.6.8 and 6.1.1.4'
O O 0.0106 0.0060 'International Tables Vol C Tables 4.2.6.8 and 6.1.1.4'
V V 0.3005 0.5294 'International Tables Vol C Tables 4.2.6.8 and 6.1.1.4'

loop_
_geom_angle_atom_site_label_1
_geom_angle_atom_site_label_2
_geom_angle_atom_site_label_3
_geom_angle
O5 V1 O3 99.65(14)
O5 V1 O2 100.72(10)
O3 V1 O2 96.2(5)
O5 V1 O1 97.12(9)
O3 V1 O1 99.3(5)
O2 V1 O1 153.94(8)
O5 V1 O3' 102.82(18)
O2 V1 O3' 103.4(6)
O1 V1 O3' 90.9(6)
O5 V1 N1 92.39(9)
O3 V1 N1 167.5(2)
O2 V1 N1 78.28(8)
O1 V1 N1 82.15(7)
O3' V1 N1 164.0(2)
O5 V1 O4' 174.29(18)
O2 V1 O4' 78.5(5)
O1 V1 O4' 81.8(5)
O3' V1 O4' 82.83(15)
N1 V1 O4' 81.91(16)
O5 V1 O4 173.8(4)
O3 V1 O4 82.66(13)
O2 V1 O4 84.7(4)
O1 V1 O4 76.8(4)
N1 V1 O4 85.69(13)
C7 N1 C8 120.8(2)
C7 N1 V1 126.16(16)
C8 N1 V1 112.34(16)
C1 O1 V1 128.93(15)
C9 O2 V1 119.57(16)
O1 C1 C2 120.0(2)
O1 C1 C6 121.5(2)
C2 C1 C6 118.4(2)
C3 C2 C1 120.4(2)
C3 C2 H2 119.8
C1 C2 H2 119.8
C2 C3 C4 121.3(3)
C2 C3 H3 119.3
C4 C3 H3 119.3
C5 C4 C3 119.1(2)
C5 C4 H4 120.4
C3 C4 H4 120.4
C4 C5 C6 121.2(2)
C4 C5 H5 119.4
C6 C5 H5 119.4
C5 C6 C1 119.5(2)
C5 C6 C7 119.8(2)
C1 C6 C7 120.6(2)
N1 C7 C6 123.9(2)
N1 C7 H7 118.0
C6 C7 H7 118.0
N1 C8 C9 104.2(2)
N1 C8 H8A 110.9
C9 C8 H8A 110.9
N1 C8 H8B 110.9
C9 C8 H8B 110.9
H8A C8 H8B 108.9
O2 C9 C8 106.6(2)
O2 C9 H9A 110.4
C8 C9 H9A 110.4
O2 C9 H9B 110.4
C8 C9 H9B 110.4
H9A C9 H9B 108.6
C16 O3 V1 137.1(4)
C10 O4 V1 126.2(3)
O4 C10 C11 126.6(3)
O4 C10 H10 116.7
C11 C10 H10 116.7
C12 C11 C16 120.1(4)
C12 C11 C10 118.4(4)
C16 C11 C10 121.4(3)
C13 C12 C11 120.5(4)
C13 C12 H12 119.7
C11 C12 H12 119.7
C12 C13 C14 119.4(4)
C12 C13 H13 120.3
C14 C13 H13 120.3
C13 C14 C15 121.6(4)
C13 C14 H14 119.2
C15 C14 H14 119.2
C14 C15 C16 120.1(4)
C14 C15 H15 119.9
C16 C15 H15 119.9
O3 C16 C15 117.7(4)
O3 C16 C11 124.1(3)
C15 C16 C11 118.2(3)
C16' O3' V1 138.1(2)
C10' O4' V1 126.5(3)
O4' C10' C11' 126.6(3)
O4' C10' H10' 116.7
C11' C10' H10' 116.7
C12' C11' C16' 120.0(4)
C12' C11' C10' 118.4(4)
C16' C11' C10' 121.4(3)
C13' C12' C11' 120.5(4)
C13' C12' H12' 119.7
C11' C12' H12' 119.7
C12' C13' C14' 119.4(4)
C12' C13' H13' 120.3
C14' C13' H13' 120.3
C13' C14' C15' 121.6(4)
C13' C14' H14' 119.2
C15' C14' H14' 119.2
C14' C15' C16' 120.1(4)
C14' C15' H15' 119.9
C16' C15' H15' 119.9
O3' C16' C15' 117.7(4)
O3' C16' C11' 124.0(3)
C15' C16' C11' 118.2(3)

loop_
_geom_bond_atom_site_label_1
_geom_bond_atom_site_label_2
_geom_bond_distance
_geom_bond_publ_flag
V1 O5 1.5886(19) y
V1 O3 1.859(3) y
V1 O2 1.8333(18) y
V1 O1 1.8957(17) y
V1 O3' 1.859(3) y
V1 N1 2.0966(19) y
V1 O4' 2.269(4) y
V1 O4 2.275(3) y
N1 C7 1.275(3) ?
N1 C8 1.464(3) ?
O1 C1 1.325(3) ?
O2 C9 1.404(3) ?
C1 C2 1.400(3) ?
C1 C6 1.413(3) ?
C2 C3 1.377(4) ?
C2 H2 0.9300 ?
C3 C4 1.386(4) ?
C3 H3 0.9300 ?
C4 C5 1.367(4) ?
C4 H4 0.9300 ?
C5 C6 1.401(3) ?
C5 H5 0.9300 ?
C6 C7 1.436(3) ?
C7 H7 0.9300 ?
C8 C9 1.500(4) ?
C8 H8A 0.9700 ?
C8 H8B 0.9700 ?
C9 H9A 0.9700 ?
C9 H9B 0.9700 ?
O3 C16 1.330(4) ?
O4 C10 1.220(4) ?
C10 C11 1.439(5) ?
C10 H10 0.9300 ?
C11 C12 1.402(4) ?
C11 C16 1.401(5) ?
C12 C13 1.372(6) ?
C12 H12 0.9300 ?
C13 C14 1.369(7) ?
C13 H13 0.9300 ?
C14 C15 1.379(5) ?
C14 H14 0.9300 ?
C15 C16 1.401(4) ?
C15 H15 0.9300 ?
O3' C16' 1.330(4) ?
O4' C10' 1.220(4) ?
C10' C11' 1.439(5) ?
C10' H10' 0.9300 ?
C11' C12' 1.402(4) ?
C11' C16' 1.401(5) ?
C12' C13' 1.372(6) ?
C12' H12' 0.9300 ?
C13' C14' 1.369(7) ?
C13' H13' 0.9300 ?
C14' C15' 1.380(5) ?
C14' H14' 0.9300 ?
C15' C16' 1.402(4) ?
C15' H15' 0.9300 ?

loop_
_geom_hbond_atom_site_label_D
_geom_hbond_atom_site_label_H
_geom_hbond_atom_site_label_A
_geom_hbond_site_symmetry_A
_geom_hbond_distance_DH
_geom_hbond_distance_HA
_geom_hbond_distance_DA
_geom_hbond_angle_DHA
C3 H3 O5 2_555 0.93 2.56 3.352(4) 143
C5 H5 O4 2_645 0.93 2.50 3.220(13) 134
C2 H2 Cg 2_555 0.93 2.84 3.615(3) 141

loop_
_geom_torsion_atom_site_label_1
_geom_torsion_atom_site_label_2
_geom_torsion_atom_site_label_3
_geom_torsion_atom_site_label_4
_geom_torsion
O5 V1 O1 C1 46.7(2)
O3 V1 O1 C1 147.7(2)
O2 V1 O1 C1 -86.3(3)
O3' V1 O1 C1 149.7(3)
N1 V1 O1 C1 -44.75(19)
O4' V1 O1 C1 -127.6(2)
O4 V1 O1 C1 -132.1(2)
O5 V1 O2 C9 -68.2(2)
O3 V1 O2 C9 -169.3(2)
O1 V1 O2 C9 64.2(3)
O3' V1 O2 C9 -174.3(3)
N1 V1 O2 C9 22.07(19)
O4' V1 O2 C9 106.1(3)
O4 V1 O2 C9 108.7(2)
V1 O1 C1 C2 -147.23(18)
V1 O1 C1 C6 36.1(3)
O1 C1 C2 C3 -179.7(2)
C6 C1 C2 C3 -2.9(4)
C1 C2 C3 C4 2.1(4)
C2 C3 C4 C5 0.6(4)
C3 C4 C5 C6 -2.5(4)
C4 C5 C6 C1 1.7(4)
C4 C5 C6 C7 176.7(3)
O1 C1 C6 C5 177.7(2)
C2 C1 C6 C5 1.0(4)
O1 C1 C6 C7 2.8(4)
C2 C1 C6 C7 -173.9(2)
C8 N1 C7 C6 176.5(2)
V1 N1 C7 C6 -13.5(4)
C5 C6 C7 N1 173.2(2)
C1 C6 C7 N1 -11.9(4)
C7 N1 C8 C9 141.9(2)
V1 N1 C8 C9 -29.4(2)
V1 O2 C9 C8 -45.1(3)
N1 C8 C9 O2 44.1(3)
O5 V1 O3 C16 157.8(14)
O2 V1 O3 C16 -100.1(14)
O1 V1 O3 C16 58.9(15)
N1 V1 O3 C16 -37(3)
O4 V1 O3 C16 -16.3(14)
V1 O4 C10 C11 -2.3(18)
O4 C10 C11 C12 178.8(12)
O4 C10 C11 C16 -6.3(16)
C16 C11 C12 C13 1.0(14)
C10 C11 C12 C13 176.0(8)
C11 C12 C13 C14 0.4(12)
C12 C13 C14 C15 -0.2(12)
C13 C14 C15 C16 -1.3(13)
V1 O3 C16 C15 -166.8(12)
V1 O3 C16 C11 14(2)
C14 C15 C16 O3 -177.1(11)
C14 C15 C16 C11 2.5(13)
C12 C11 C16 O3 177.2(12)
C10 C11 C16 O3 2.3(15)
C12 C11 C16 C15 -2.4(13)
C10 C11 C16 C15 -177.2(9)
O5 V1 O3' C16' 174.4(17)
O2 V1 O3' C16' -81.1(18)
O1 V1 O3' C16' 76.9(18)
N1 V1 O3' C16' 13(4)
O4' V1 O3' C16' -4.7(17)
V1 O4' C10' C11' -8(2)
O4' C10' C11' C12' -178.7(16)
O4' C10' C11' C16' 6(2)
C16' C11' C12' C13' -4.1(17)
C10' C11' C12' C13' -179.8(10)
C11' C12' C13' C14' 2.4(15)
C12' C13' C14' C15' -0.8(14)
C13' C14' C15' C16' 1.0(16)
V1 O3' C16' C15' -178.2(15)
V1 O3' C16' C11' 4(2)
C14' C15' C16' O3' 179.8(13)
C14' C15' C16' C11' -2.6(17)
C12' C11' C16' O3' -178.5(15)
C10' C11' C16' O3' -2.9(19)
C12' C11' C16' C15' 4.1(17)
C10' C11' C16' C15' 179.7(12)
